data_4325280
loop_
_publ_author_name
'Tereza Peristeraki'
'Marianna Samios'
'Milosz Siczek'
'Tadeusz Lis'
'Constantinos J. Milios'

_publ_contact_author_email komil@chemistry.uoc.gr
_publ_contact_author_name 'Constantinos Milios'
_publ_section_title
;
 Artificial Amino Acids in Nickel(II) and Nickel(II)/Lanthanide(III)
 Chemistry
;
_journal_name_full 'Inorganic Chemistry'
_journal_page_first 5175
_journal_page_last 5185
_journal_paper_doi 10.1021/ic2004744
_journal_volume 50
_journal_year 2011
_chemical_formula_moiety 'C48 H96 N12 Ni6 O24 Pr, 3(N O3), 5.5(H2 O )'
_chemical_formula_sum 'C48 H107 N15 Ni6 O38.5 Pr'
_chemical_formula_weight 2003.66
_chemical_name_systematic
; 
 ? 
;
_space_group_IT_number 58
_symmetry_cell_setting orthorhombic
_symmetry_space_group_name_Hall '-P 2 2n'
_symmetry_space_group_name_H-M 'P n n m'
_atom_sites_solution_hydrogens geom
_atom_sites_solution_primary direct
_atom_sites_solution_secondary difmap
_audit_creation_method SHELXL-97
_cell_angle_alpha 90.00
_cell_angle_beta 90.00
_cell_angle_gamma 90.00
_cell_formula_units_Z 2
_cell_length_a 16.373(7)
_cell_length_b 17.206(8)
_cell_length_c 13.912(4)
_cell_measurement_reflns_used 15539
_cell_measurement_temperature 100(2)
_cell_measurement_theta_max 28.00
_cell_measurement_theta_min 2.49
_cell_volume 3919(3)
_computing_cell_refinement 'CrysAlis CCD, Oxford Diffraction Ltd.'
_computing_data_collection 'CrysAlis RED, Oxford Diffraction Ltd.'
_computing_data_reduction 'CrysAlis RED, Oxford Diffraction Ltd.'
_computing_structure_refinement 'SHELXL-97 (Sheldrick, 2008)'
_computing_structure_solution 'SHELXS-97 (Sheldrick, 2008)'
_diffrn_ambient_temperature 100(2)
_diffrn_measured_fraction_theta_full 0.969
_diffrn_measured_fraction_theta_max 0.940
_diffrn_measurement_device_type 'Xcalibur PX KM4CCD'
_diffrn_measurement_method \f
_diffrn_radiation_monochromator graphite
_diffrn_radiation_source 'fine-focus sealed tube'
_diffrn_radiation_type MoK\a
_diffrn_radiation_wavelength 0.71073
_diffrn_reflns_av_R_equivalents 0.0248
_diffrn_reflns_av_sigmaI/netI 0.0256
_diffrn_reflns_limit_h_max 21
_diffrn_reflns_limit_h_min -20
_diffrn_reflns_limit_k_max 18
_diffrn_reflns_limit_k_min -22
_diffrn_reflns_limit_l_max 13
_diffrn_reflns_limit_l_min -16
_diffrn_reflns_number 18237
_diffrn_reflns_theta_full 25.00
_diffrn_reflns_theta_max 28.00
_diffrn_reflns_theta_min 2.49
_exptl_absorpt_coefficient_mu 2.117
_exptl_absorpt_correction_T_max 0.775
_exptl_absorpt_correction_T_min 0.582
_exptl_absorpt_correction_type analytical
_exptl_absorpt_process_details
;
CrysAlis RED, Oxford Diffraction Ltd.,
Version 1.171.32.5
Analytical numeric absorption correction using a 
multifaceted crystal model based on expressions
 derived by R.C. Clark & J.S. Reid.
(Clark, R. C. & Reid, J. S. (1995). Acta Cryst. A51, 887-897)
;
_exptl_crystal_colour purple
_exptl_crystal_density_diffrn 1.698
_exptl_crystal_description block
_exptl_crystal_F_000 2070
_exptl_crystal_size_max 0.32
_exptl_crystal_size_mid 0.26
_exptl_crystal_size_min 0.13
_refine_diff_density_max 1.34
_refine_diff_density_min -1.51
_refine_diff_density_rms 0.119
_refine_ls_extinction_method none
_refine_ls_goodness_of_fit_ref 1.102
_refine_ls_hydrogen_treatment constr
_refine_ls_matrix_type full
_refine_ls_number_parameters 330
_refine_ls_number_reflns 4641
_refine_ls_number_restraints 2
_refine_ls_restrained_S_all 1.104
_refine_ls_R_factor_all 0.0494
_refine_ls_R_factor_gt 0.0388
_refine_ls_shift/su_max 0.001
_refine_ls_shift/su_mean 0.000
_refine_ls_structure_factor_coef Fsqd
_refine_ls_weighting_details 'calc w=1/[\s^2^(Fo^2^)+(0.0285P)^2^+22.8690P] where P=(Fo^2^+2Fc^2^)/3'
_refine_ls_weighting_scheme calc
_refine_ls_wR_factor_gt 0.1008
_refine_ls_wR_factor_ref 0.1030
_reflns_number_gt 3786
_reflns_number_total 4641
_reflns_threshold_expression >2sigma(I)
_cod_data_source_file ic2004744_si_001_4.cif
_cod_data_source_block complex_3
_cod_original_formula_sum 'C48 H107 N15 Ni6 O38.50 Pr'
_cod_database_code 4325280

loop_
_symmetry_equiv_pos_as_xyz
'x, y, z'
'-x, -y, z'
'-x+1/2, y+1/2, -z+1/2'
'x+1/2, -y+1/2, -z+1/2'
'-x, -y, -z'
'x, y, -z'
'x-1/2, -y-1/2, z-1/2'
'-x-1/2, y-1/2, z-1/2'

loop_
_atom_site_label
_atom_site_type_symbol
_atom_site_fract_x
_atom_site_fract_y
_atom_site_fract_z
_atom_site_U_iso_or_equiv
_atom_site_adp_type
_atom_site_occupancy
_atom_site_symmetry_multiplicity
_atom_site_calc_flag
_atom_site_refinement_flags
_atom_site_disorder_assembly
_atom_site_disorder_group
Pr Pr 0.5000 0.5000 0.5000 0.0106(4) Uani 0.972(8) 4 d SP . .
Pr1 Pr 0.4991(16) 0.536(4) 0.5000 0.0106(4) Uani 0.014(4) 2 d SP . .
Ni1 Ni 0.5000 0.5000 0.23600(5) 0.01501(16) Uani 1 2 d S . .
Ni2 Ni 0.28346(4) 0.55724(4) 0.5000 0.01356(19) Uani 0.9749(18) 2 d SP . .
Ni21 Ni 0.2776(15) 0.5018(19) 0.5000 0.01356(19) Uani 0.0251(18) 2 d SP . .
Ni3 Ni 0.56003(5) 0.70746(4) 0.5000 0.01592(19) Uani 0.9776(18) 2 d SP . .
Ni31 Ni 0.489(2) 0.7033(18) 0.5000 0.01592(19) Uani 0.0224(18) 2 d SP . .
O11 O 0.36597(16) 0.53559(16) 0.3950(2) 0.0153(6) Uani 1 1 d . . .
O21 O 0.37888(16) 0.53021(17) 0.2350(2) 0.0196(6) Uani 1 1 d . . .
N11 N 0.2066(2) 0.5784(2) 0.3868(3) 0.0274(9) Uani 1 1 d . . .
H11A H 0.1606 0.5480 0.3928 0.033 Uiso 1 1 calc R . .
H11B H 0.1905 0.6297 0.3881 0.033 Uiso 1 1 calc R . .
C11 C 0.3385(2) 0.5409(2) 0.3098(3) 0.0169(8) Uani 1 1 d . . .
C21 C 0.2470(2) 0.5615(3) 0.2933(3) 0.0204(9) Uani 1 1 d . . .
C31 C 0.2418(3) 0.6322(3) 0.2296(4) 0.0339(11) Uani 1 1 d . . .
H31A H 0.1844 0.6452 0.2181 0.051 Uiso 1 1 calc R . .
H31B H 0.2688 0.6213 0.1681 0.051 Uiso 1 1 calc R . .
H31C H 0.2690 0.6760 0.2611 0.051 Uiso 1 1 calc R . .
C41 C 0.2067(3) 0.4915(3) 0.2453(4) 0.0321(11) Uani 1 1 d . . .
H41A H 0.1491 0.5032 0.2325 0.048 Uiso 1 1 calc R . .
H41B H 0.2105 0.4463 0.2879 0.048 Uiso 1 1 calc R . .
H41C H 0.2346 0.4801 0.1846 0.048 Uiso 1 1 calc R . .
O12 O 0.52330(16) 0.58263(16) 0.3365(2) 0.0161(6) Uani 1 1 d . . .
O22 O 0.56110(19) 0.70726(16) 0.3516(2) 0.0234(7) Uani 1 1 d . . .
N12 N 0.5240(2) 0.5881(2) 0.1419(3) 0.0241(8) Uani 1 1 d . . .
H12A H 0.5658 0.5733 0.1015 0.029 Uiso 1 1 calc R . .
H12B H 0.4785 0.5972 0.1048 0.029 Uiso 1 1 calc R . .
C12 C 0.5437(2) 0.6487(2) 0.3027(3) 0.0177(8) Uani 1 1 d . . .
C22 C 0.5472(3) 0.6601(3) 0.1922(3) 0.0234(9) Uani 1 1 d . . .
C32 C 0.6338(4) 0.6821(4) 0.1649(4) 0.0525(18) Uani 1 1 d . . .
H32A H 0.6706 0.6388 0.1800 0.079 Uiso 1 1 calc R . .
H32B H 0.6504 0.7282 0.2013 0.079 Uiso 1 1 calc R . .
H32C H 0.6363 0.6933 0.0960 0.079 Uiso 1 1 calc R . .
C42 C 0.4859(5) 0.7241(4) 0.1673(5) 0.075(3) Uani 1 1 d . . .
H42A H 0.4978 0.7705 0.2055 0.112 Uiso 1 1 calc R . .
H42B H 0.4305 0.7060 0.1816 0.112 Uiso 1 1 calc R . .
H42C H 0.4901 0.7367 0.0988 0.112 Uiso 1 1 calc R . .
O13 O 0.6226(2) 0.6052(2) 0.5000 0.0174(8) Uani 1 2 d S . .
O23 O 0.7495(3) 0.5565(2) 0.5000 0.0225(9) Uani 1 2 d S . .
N13 N 0.6760(4) 0.7536(3) 0.5000 0.0407(16) Uani 1 2 d S . .
H13A H 0.6833 0.7831 0.4474 0.049 Uiso 1 1 d R . .
C13 C 0.7000(3) 0.6122(3) 0.5000 0.0183(12) Uani 1 2 d S . .
C23 C 0.7385(3) 0.6936(3) 0.5000 0.0199(12) Uani 1 2 d S . .
C33 C 0.7906(5) 0.7021(3) 0.4109(5) 0.073(3) Uani 1 1 d . . .
H33A H 0.7568 0.6939 0.3537 0.109 Uiso 1 1 calc R . .
H33B H 0.8346 0.6634 0.4123 0.109 Uiso 1 1 calc R . .
H33C H 0.8142 0.7544 0.4090 0.109 Uiso 1 1 calc R . .
O14 O 0.4509(2) 0.6519(2) 0.5000 0.0161(8) Uani 1 2 d S . .
O24 O 0.3146(2) 0.6732(2) 0.5000 0.0219(9) Uani 1 2 d S . .
N14 N 0.4860(3) 0.8041(3) 0.5000 0.0370(15) Uani 1 2 d S . .
H14A H 0.4919 0.8339 0.5526 0.044 Uiso 1 1 d R . .
C14 C 0.3883(3) 0.6958(3) 0.5000 0.0184(12) Uani 1 2 d S . .
C24 C 0.4003(4) 0.7857(4) 0.5000 0.0259(14) Uani 1 2 d S . .
C34 C 0.3449(13) 0.8256(10) 0.433(2) 0.027(5) Uani 0.38(5) 1 d P . 1
H34A H 0.3531 0.8051 0.3680 0.041 Uiso 0.38(5) 1 calc PR . 1
H34B H 0.3565 0.8814 0.4335 0.041 Uiso 0.38(5) 1 calc PR . 1
H34C H 0.2882 0.8168 0.4528 0.041 Uiso 0.38(5) 1 calc PR . 1
C341 C 0.3726(17) 0.8123(10) 0.3950(18) 0.060(5) Uani 0.62(5) 1 d P . 2
H34D H 0.3747 0.8691 0.3906 0.089 Uiso 0.62(5) 1 calc PR . 2
H34E H 0.3166 0.7945 0.3829 0.089 Uiso 0.62(5) 1 calc PR . 2
H34F H 0.4094 0.7896 0.3470 0.089 Uiso 0.62(5) 1 calc PR . 2
N15 N 0.6704(4) 0.4559(4) 0.0000 0.0358(15) Uani 1 2 d S . .
O15 O 0.6662(7) 0.5211(5) 0.0000 0.026(2) Uani 0.50 2 d SP . .
O25 O 0.7513(5) 0.4246(5) 0.0000 0.026(2) Uani 0.50 2 d SP . .
O35 O 0.6198(6) 0.4026(7) 0.0000 0.033(3) Uani 0.50 2 d SP . .
O16 O 0.5909(5) 0.4910(6) 0.0000 0.029(2) Uani 0.50 2 d SP . .
O26 O 0.7220(6) 0.5071(6) 0.0000 0.033(2) Uani 0.50 2 d SP . .
O36 O 0.6674(9) 0.3916(6) 0.0000 0.039(3) Uani 0.50 2 d SP . .
O1W O 0.6263(10) 0.9346(9) 0.5000 0.043(5) Uani 0.46(3) 2 d SP . .
O2W O 0.5841(11) 0.9635(8) 0.5000 0.060(5) Uani 0.54(3) 2 d SP . .
O3W O 0.5051(5) 0.9515(6) 0.6395(7) 0.058(2) Uani 0.50 1 d P . .
O17 O 0.0461(9) 0.5452(8) 0.5000 0.160(5) Uiso 1 2 d SD . 1
O27 O 0.0000 0.5000 0.3270(10) 0.058(4) Uiso 0.50 2 d SPD A 1
N17 N 0.0000 0.5000 0.4263(14) 0.138(11) Uiso 0.50 2 d SPD . 1
O4W O 0.4952(15) 0.9226(15) 0.8347(18) 0.087(7) Uiso 0.25 1 d P . 2
O5W O 0.0254(19) 0.5279(19) 0.345(2) 0.040(7) Uiso 0.125 1 d P . 2

loop_
_atom_site_aniso_label
_atom_site_aniso_U_11
_atom_site_aniso_U_22
_atom_site_aniso_U_33
_atom_site_aniso_U_23
_atom_site_aniso_U_13
_atom_site_aniso_U_12
Pr 0.00911(19) 0.0115(11) 0.0113(2) 0.000 0.000 -0.0001(2)
Pr1 0.00911(19) 0.0115(11) 0.0113(2) 0.000 0.000 -0.0001(2)
Ni1 0.0118(3) 0.0221(4) 0.0112(4) 0.000 0.000 -0.0008(3)
Ni2 0.0084(3) 0.0178(4) 0.0145(4) 0.000 0.000 0.0022(3)
Ni21 0.0084(3) 0.0178(4) 0.0145(4) 0.000 0.000 0.0022(3)
Ni3 0.0176(4) 0.0115(3) 0.0186(4) 0.000 0.000 -0.0004(3)
Ni31 0.0176(4) 0.0115(3) 0.0186(4) 0.000 0.000 -0.0004(3)
O11 0.0136(12) 0.0199(14) 0.0124(15) 0.0000(11) -0.0009(10) 0.0015(10)
O21 0.0127(13) 0.0314(15) 0.0147(16) 0.0009(12) -0.0011(11) 0.0021(11)
N11 0.0169(17) 0.043(2) 0.022(2) -0.0030(17) -0.0001(15) 0.0090(15)
C11 0.0123(17) 0.019(2) 0.019(2) -0.0006(16) -0.0021(15) -0.0004(14)
C21 0.0129(17) 0.029(2) 0.019(2) 0.0007(17) -0.0021(16) 0.0033(16)
C31 0.030(2) 0.037(3) 0.035(3) 0.007(2) 0.000(2) 0.015(2)
C41 0.018(2) 0.039(3) 0.040(3) -0.007(2) -0.009(2) -0.0009(18)
O12 0.0143(12) 0.0182(13) 0.0160(16) 0.0012(11) 0.0017(10) 0.0003(10)
O22 0.0294(16) 0.0194(14) 0.0214(17) 0.0018(12) -0.0001(13) -0.0035(12)
N12 0.0234(17) 0.037(2) 0.012(2) 0.0049(15) -0.0027(14) -0.0079(15)
C12 0.0141(18) 0.0211(19) 0.018(2) 0.0020(16) 0.0006(15) 0.0008(15)
C22 0.030(2) 0.024(2) 0.016(2) 0.0040(17) -0.0028(18) 0.0032(17)
C32 0.067(4) 0.063(4) 0.027(3) -0.011(3) 0.018(3) -0.048(3)
C42 0.116(7) 0.072(5) 0.035(4) 0.002(3) -0.025(4) 0.060(5)
O13 0.0165(19) 0.0147(19) 0.021(2) 0.000 0.000 -0.0007(15)
O23 0.018(2) 0.020(2) 0.030(3) 0.000 0.000 0.0052(17)
N13 0.030(3) 0.017(3) 0.075(5) 0.000 0.000 -0.008(2)
C13 0.019(3) 0.017(3) 0.019(3) 0.000 0.000 -0.001(2)
C23 0.014(3) 0.021(3) 0.024(3) 0.000 0.000 -0.006(2)
C33 0.113(6) 0.025(3) 0.079(5) -0.001(3) 0.067(5) -0.015(3)
O14 0.022(2) 0.0137(18) 0.013(2) 0.000 0.000 0.0080(15)
O24 0.0147(19) 0.022(2) 0.028(3) 0.000 0.000 0.0012(16)
N14 0.024(3) 0.017(3) 0.070(5) 0.000 0.000 0.001(2)
C14 0.015(3) 0.021(3) 0.019(3) 0.000 0.000 0.003(2)
C24 0.022(3) 0.020(3) 0.036(4) 0.000 0.000 0.004(2)
C34 0.020(8) 0.022(7) 0.039(13) -0.001(7) -0.014(6) 0.005(5)
C341 0.078(11) 0.033(6) 0.068(12) 0.026(7) -0.016(9) 0.007(7)
N15 0.048(4) 0.045(4) 0.014(3) 0.000 0.000 -0.021(3)
O15 0.034(6) 0.024(5) 0.020(5) 0.000 0.000 0.012(4)
O25 0.019(4) 0.027(5) 0.034(6) 0.000 0.000 0.005(3)
O35 0.012(4) 0.054(7) 0.034(6) 0.000 0.000 -0.009(5)
O16 0.018(4) 0.051(6) 0.018(5) 0.000 0.000 0.003(4)
O26 0.030(5) 0.037(6) 0.032(6) 0.000 0.000 -0.009(5)
O36 0.069(9) 0.017(5) 0.032(6) 0.000 0.000 -0.001(6)
O1W 0.012(7) 0.035(8) 0.081(10) 0.000 0.000 -0.004(6)
O2W 0.033(10) 0.029(7) 0.118(12) 0.000 0.000 -0.003(6)
O3W 0.029(4) 0.079(6) 0.065(6) -0.020(5) 0.000(4) -0.004(4)

loop_
_atom_type_symbol
_atom_type_description
_atom_type_scat_dispersion_real
_atom_type_scat_dispersion_imag
_atom_type_scat_source
C C 0.0033 0.0016 'International Tables Vol C Tables 4.2.6.8 and 6.1.1.4'
H H 0.0000 0.0000 'International Tables Vol C Tables 4.2.6.8 and 6.1.1.4'
N N 0.0061 0.0033 'International Tables Vol C Tables 4.2.6.8 and 6.1.1.4'
O O 0.0106 0.0060 'International Tables Vol C Tables 4.2.6.8 and 6.1.1.4'
Ni Ni 0.3393 1.1124 'International Tables Vol C Tables 4.2.6.8 and 6.1.1.4'
Pr Pr -0.2180 2.8214 'International Tables Vol C Tables 4.2.6.8 and 6.1.1.4'

loop_
_geom_angle_atom_site_label_1
_geom_angle_atom_site_label_2
_geom_angle_atom_site_label_3
_geom_angle
_geom_angle_site_symmetry_1
_geom_angle_site_symmetry_3
O13 Pr O13 180.0 . 5_666
O13 Pr O11 63.22(9) . 5_666
O13 Pr O11 116.78(9) 5_666 5_666
O13 Pr O11 63.22(9) . 2_665
O13 Pr O11 116.78(9) 5_666 2_665
O11 Pr O11 65.33(12) 5_666 2_665
O13 Pr O11 116.78(9) . .
O13 Pr O11 63.22(9) 5_666 .
O11 Pr O11 180.0 5_666 .
O11 Pr O11 114.67(12) 2_665 .
O13 Pr O11 116.78(9) . 6_556
O13 Pr O11 63.22(9) 5_666 6_556
O11 Pr O11 114.67(12) 5_666 6_556
O11 Pr O11 180.0 2_665 6_556
O11 Pr O11 65.33(12) . 6_556
O13 Pr O12 62.87(6) . 6_556
O13 Pr O12 117.13(6) 5_666 6_556
O11 Pr O12 63.35(8) 5_666 6_556
O11 Pr O12 117.24(8) 2_665 6_556
O11 Pr O12 116.65(8) . 6_556
O11 Pr O12 62.76(8) 6_556 6_556
O13 Pr O12 62.87(6) . .
O13 Pr O12 117.13(6) 5_666 .
O11 Pr O12 117.24(8) 5_666 .
O11 Pr O12 63.35(8) 2_665 .
O11 Pr O12 62.76(8) . .
O11 Pr O12 116.65(8) 6_556 .
O12 Pr O12 114.19(12) 6_556 .
O13 Pr O12 117.13(6) . 2_665
O13 Pr O12 62.87(6) 5_666 2_665
O11 Pr O12 116.65(8) 5_666 2_665
O11 Pr O12 62.76(8) 2_665 2_665
O11 Pr O12 63.35(8) . 2_665
O11 Pr O12 117.24(8) 6_556 2_665
O12 Pr O12 180.0 6_556 2_665
O12 Pr O12 65.81(12) . 2_665
O13 Pr O12 117.13(6) . 5_666
O13 Pr O12 62.87(6) 5_666 5_666
O11 Pr O12 62.76(8) 5_666 5_666
O11 Pr O12 116.65(8) 2_665 5_666
O11 Pr O12 117.24(8) . 5_666
O11 Pr O12 63.35(8) 6_556 5_666
O12 Pr O12 65.81(12) 6_556 5_666
O12 Pr O12 180.00(10) . 5_666
O12 Pr O12 114.19(12) 2_665 5_666
O12 Ni1 O12 92.97(16) . 2_665
O12 Ni1 N12 83.43(13) . .
O12 Ni1 N12 176.38(14) 2_665 .
O12 Ni1 N12 176.38(14) . 2_665
O12 Ni1 N12 83.43(13) 2_665 2_665
N12 Ni1 N12 100.2(2) . 2_665
O12 Ni1 O21 90.51(11) . .
O12 Ni1 O21 90.02(11) 2_665 .
N12 Ni1 O21 89.66(14) . .
N12 Ni1 O21 89.85(14) 2_665 .
O12 Ni1 O21 90.02(11) . 2_665
O12 Ni1 O21 90.50(11) 2_665 2_665
N12 Ni1 O21 89.85(14) . 2_665
N12 Ni1 O21 89.66(14) 2_665 2_665
O21 Ni1 O21 179.24(17) . 2_665
O11 Ni2 O11 92.38(15) . 6_556
O11 Ni2 O23 89.99(11) . 5_666
O11 Ni2 O23 89.99(11) 6_556 5_666
O11 Ni2 N11 83.59(13) . .
O11 Ni2 N11 175.94(13) 6_556 .
O23 Ni2 N11 90.48(14) 5_666 .
O11 Ni2 N11 175.94(13) . 6_556
O11 Ni2 N11 83.59(13) 6_556 6_556
O23 Ni2 N11 90.48(14) 5_666 6_556
N11 Ni2 N11 100.4(2) . 6_556
O11 Ni2 O24 90.74(11) . .
O11 Ni2 O24 90.74(11) 6_556 .
O23 Ni2 O24 178.95(16) 5_666 .
N11 Ni2 O24 88.85(14) . .
N11 Ni2 O24 88.85(14) 6_556 .
O14 Ni3 O13 92.04(15) . .
O14 Ni3 N14 82.09(19) . .
O13 Ni3 N14 174.13(19) . .
O14 Ni3 N13 174.5(2) . .
O13 Ni3 N13 82.5(2) . .
N14 Ni3 N13 103.4(2) . .
O14 Ni3 O22 90.39(9) . .
O13 Ni3 O22 89.67(9) . .
N14 Ni3 O22 90.37(9) . .
N13 Ni3 O22 89.59(9) . .
O14 Ni3 O22 90.39(9) . 6_556
O13 Ni3 O22 89.67(9) . 6_556
N14 Ni3 O22 90.37(9) . 6_556
N13 Ni3 O22 89.58(9) . 6_556
O22 Ni3 O22 179.00(18) . 6_556
C11 O11 Ni2 115.1(2) . .
C11 O11 Pr 143.8(2) . .
Ni2 O11 Pr 101.15(11) . .
Ni21 O11 Pr 96.8(5) . .
C11 O21 Ni1 123.0(3) . .
C21 N11 Ni2 111.3(2) . .
C21 N11 H11A 109.4 . .
Ni2 N11 H11A 109.4 . .
Ni21 N11 H11A 91.4 . .
C21 N11 H11B 109.4 . .
Ni2 N11 H11B 109.4 . .
Ni21 N11 H11B 131.6 . .
H11A N11 H11B 108.0 . .
O21 C11 O11 125.5(3) . .
O21 C11 C21 114.8(3) . .
O11 C11 C21 119.7(4) . .
N11 C21 C31 109.3(4) . .
N11 C21 C41 110.2(4) . .
C31 C21 C41 110.8(4) . .
N11 C21 C11 110.0(3) . .
C31 C21 C11 108.9(3) . .
C41 C21 C11 107.5(3) . .
C21 C31 H31A 109.5 . .
C21 C31 H31B 109.5 . .
H31A C31 H31B 109.5 . .
C21 C31 H31C 109.5 . .
H31A C31 H31C 109.5 . .
H31B C31 H31C 109.5 . .
C21 C41 H41A 109.5 . .
C21 C41 H41B 109.5 . .
H41A C41 H41B 109.5 . .
C21 C41 H41C 109.5 . .
H41A C41 H41C 109.5 . .
H41B C41 H41C 109.5 . .
C12 O12 Ni1 114.8(3) . .
C12 O12 Pr 144.5(3) . .
Ni1 O12 Pr 100.61(11) . .
C12 O22 Ni3 122.9(3) . .
C22 N12 Ni1 111.7(3) . .
C22 N12 H12A 109.3 . .
Ni1 N12 H12A 109.3 . .
C22 N12 H12B 109.3 . .
Ni1 N12 H12B 109.3 . .
H12A N12 H12B 107.9 . .
O22 C12 O12 125.4(4) . .
O22 C12 C22 115.4(4) . .
O12 C12 C22 119.2(4) . .
N12 C22 C32 109.4(4) . .
N12 C22 C42 109.2(4) . .
C32 C22 C42 112.2(5) . .
N12 C22 C12 110.8(3) . .
C32 C22 C12 108.3(4) . .
C42 C22 C12 107.0(4) . .
C22 C32 H32A 109.5 . .
C22 C32 H32B 109.5 . .
H32A C32 H32B 109.5 . .
C22 C32 H32C 109.5 . .
H32A C32 H32C 109.5 . .
H32B C32 H32C 109.5 . .
C22 C42 H42A 109.5 . .
C22 C42 H42B 109.5 . .
H42A C42 H42B 109.5 . .
C22 C42 H42C 109.5 . .
H42A C42 H42C 109.5 . .
H42B C42 H42C 109.5 . .
C13 O13 Ni3 114.7(4) . .
C13 O13 Pr 143.4(4) . .
Ni3 O13 Pr 101.85(15) . .
C13 O23 Ni2 124.4(4) . 5_666
C23 N13 Ni3 112.1(4) . .
C23 N13 H13A 107.9 . .
Ni3 N13 H13A 109.9 . .
O23 C13 O13 124.7(5) . .
O23 C13 C23 115.6(5) . .
O13 C13 C23 119.7(5) . .
N13 C23 C33 109.2(4) . 6_556
N13 C23 C33 109.2(4) . .
C33 C23 C33 110.1(8) 6_556 .
N13 C23 C13 111.0(5) . .
C33 C23 C13 108.7(4) 6_556 .
C33 C23 C13 108.7(4) . .
C23 C33 H33A 109.5 . .
C23 C33 H33B 109.5 . .
H33A C33 H33B 109.5 . .
C23 C33 H33C 109.5 . .
H33A C33 H33C 109.5 . .
H33B C33 H33C 109.5 . .
C14 O14 Ni3 115.4(4) . .
C14 O14 Pr1 148.1(11) . .
Ni3 O14 Pr1 96.5(10) . .
C14 O14 Pr 143.6(4) . .
Ni3 O14 Pr 101.05(15) . .
C14 O24 Ni2 122.2(4) . .
C24 N14 Ni3 113.3(4) . .
C24 N14 H14A 103.2 . .
Ni3 N14 H14A 113.5 . .
O24 C14 O14 125.7(5) . .
O24 C14 C24 115.1(5) . .
O14 C14 C24 119.2(5) . .
N14 C24 C34 119.9(10) . 6_556
N14 C24 C34 119.9(10) . .
C34 C24 C34 79(2) 6_556 .
N14 C24 C14 110.0(5) . .
C34 C24 C14 112.7(8) 6_556 .
C34 C24 C14 112.7(8) . .
N14 C24 C341 102.4(10) . 6_556
C14 C24 C341 104.4(7) . 6_556
N14 C24 C341 102.4(10) . .
C14 C24 C341 104.4(7) . .
C341 C24 C341 132(2) 6_556 .
C24 C34 C34 50.7(12) . 6_556
C24 C34 H34A 109.5 . .
C34 C34 H34A 157.4 6_556 .
C24 C34 H34B 109.5 . .
C34 C34 H34B 89.6 6_556 .
H34A C34 H34B 109.5 . .
C24 C34 H34C 109.5 . .
C34 C34 H34C 73.7 6_556 .
H34A C34 H34C 109.5 . .
H34B C34 H34C 109.5 . .
C24 C341 H34D 109.5 . .
C24 C341 H34E 109.5 . .
H34D C341 H34E 109.5 . .
C24 C341 H34F 109.5 . .
H34D C341 H34F 109.5 . .
H34E C341 H34F 109.5 . .
O36 N15 O15 174.0(12) . .
O36 N15 O26 138.7(12) . .
O15 N15 O26 47.2(7) . .
O15 N15 O35 134.4(11) . .
O26 N15 O35 178.3(11) . .
O36 N15 O25 70.4(10) . .
O15 N15 O25 115.6(8) . .
O26 N15 O25 68.3(7) . .
O35 N15 O25 110.0(9) . .
O36 N15 O16 112.4(10) . .
O15 N15 O16 61.7(8) . .
O26 N15 O16 108.9(9) . .
O35 N15 O16 72.8(8) . .
O25 N15 O16 177.2(7) . .
O26 O15 N15 71.7(9) . .
O26 O15 O16 142.4(12) . .
N15 O15 O16 70.7(8) . .
O36 O25 O26 93.8(7) . .
O36 O35 N15 61.6(11) . .
O36 O35 O16 121.0(15) . .
N15 O35 O16 59.4(7) . .
O15 O16 N15 47.7(5) . .
O15 O16 O35 95.5(7) . .
N15 O16 O35 47.8(5) . .
O15 O26 N15 61.0(8) . .
O15 O26 O25 123.5(11) . .
N15 O26 O25 62.5(7) . .
O35 O36 N15 78.8(14) . .
O35 O36 O25 143.9(16) . .
N15 O36 O25 65.1(8) . .
N17 O17 N17 86.8(15) . 5_566
O27 N17 O17 133.4(8) . 5_566
O27 N17 O17 133.4(8) . .
O17 N17 O17 93.2(15) 5_566 .
O4W O5W O5W 109(4) 7_575 2_565

loop_
_geom_bond_atom_site_label_1
_geom_bond_atom_site_label_2
_geom_bond_distance
_geom_bond_site_symmetry_2
Pr Pr1 0.62(8) .
Pr Pr1 0.62(8) 5_666
Pr O13 2.703(4) .
Pr O13 2.703(4) 5_666
Pr O11 2.706(3) 5_666
Pr O11 2.706(3) 2_665
Pr O11 2.706(3) .
Pr O11 2.706(3) 6_556
Pr O12 2.710(3) 6_556
Pr O12 2.710(3) .
Pr O12 2.710(3) 2_665
Pr O12 2.710(3) 5_666
Pr1 Pr1 1.24(15) 5_666
Pr1 O14 2.14(7) .
Pr1 O13 2.35(4) .
Pr1 O12 2.44(3) .
Pr1 O12 2.44(3) 6_556
Pr1 O11 2.62(2) 6_556
Pr1 O11 2.62(2) .
Pr1 Ni31 2.88(8) .
Pr1 O11 2.92(4) 5_666
Pr1 O11 2.92(4) 2_665
Pr1 Ni3 3.11(7) .
Ni1 O12 2.030(3) .
Ni1 O12 2.030(3) 2_665
Ni1 N12 2.041(4) .
Ni1 N12 2.041(4) 2_665
Ni1 O21 2.050(3) .
Ni1 O21 2.050(3) 2_665
Ni2 Ni21 0.96(3) .
Ni2 O11 2.024(3) .
Ni2 O11 2.024(3) 6_556
Ni2 O23 2.030(4) 5_666
Ni2 N11 2.049(4) .
Ni2 N11 2.049(4) 6_556
Ni2 O24 2.060(4) .
Ni21 O23 1.10(3) 5_666
Ni21 C13 2.00(3) 5_666
Ni21 O11 2.14(2) .
Ni21 O11 2.14(2) 6_556
Ni21 N11 2.36(2) 6_556
Ni21 N11 2.36(2) .
Ni3 Ni31 1.16(3) .
Ni3 O14 2.027(4) .
Ni3 O13 2.036(4) .
Ni3 N14 2.057(6) .
Ni3 N13 2.058(6) .
Ni3 O22 2.065(3) .
Ni3 O22 2.065(3) 6_556
Ni31 O14 1.09(3) .
Ni31 C14 1.66(3) .
Ni31 N14 1.73(3) .
Ni31 C24 2.03(3) .
Ni31 O22 2.376(16) .
Ni31 O22 2.376(16) 6_556
O11 C11 1.271(5) .
O11 Pr1 2.92(4) 5_666
O21 C11 1.247(5) .
N11 C21 1.489(6) .
N11 H11A 0.9200 .
N11 H11B 0.9200 .
C11 C21 1.557(5) .
C21 C31 1.507(6) .
C21 C41 1.526(6) .
C31 H31A 0.9800 .
C31 H31B 0.9800 .
C31 H31C 0.9800 .
C41 H41A 0.9800 .
C41 H41B 0.9800 .
C41 H41C 0.9800 .
O12 C12 1.274(5) .
O22 C12 1.249(5) .
N12 C22 1.473(6) .
N12 H12A 0.9200 .
N12 H12B 0.9200 .
C12 C22 1.552(6) .
C22 C32 1.516(7) .
C22 C42 1.529(7) .
C32 H32A 0.9800 .
C32 H32B 0.9800 .
C32 H32C 0.9800 .
C42 H42A 0.9800 .
C42 H42B 0.9800 .
C42 H42C 0.9800 .
O13 C13 1.274(7) .
O23 Ni21 1.10(3) 5_666
O23 C13 1.255(7) .
O23 Ni2 2.030(4) 5_666
N13 C23 1.453(8) .
N13 H13A 0.8988 .
C13 C23 1.535(8) .
C13 Ni21 2.00(3) 5_666
C23 C33 1.512(7) 6_556
C23 C33 1.512(7) .
C33 H33A 0.9800 .
C33 H33B 0.9800 .
C33 H33C 0.9800 .
O14 C14 1.273(7) .
O24 C14 1.267(7) .
N14 C24 1.439(8) .
N14 H14A 0.8986 .
C14 C24 1.558(8) .
C24 C34 1.471(17) 6_556
C24 C34 1.471(17) .
C24 C341 1.597(16) 6_556
C24 C341 1.597(16) .
C34 H34A 0.9800 .
C34 H34B 0.9800 .
C34 H34C 0.9800 .
C341 H34D 0.9800 .
C341 H34E 0.9800 .
C341 H34F 0.9800 .
N15 O36 1.107(12) .
N15 O15 1.125(11) .
N15 O26 1.221(11) .
N15 O35 1.236(12) .
N15 O25 1.431(11) .
N15 O16 1.435(11) .
O15 O26 0.944(12) .
O15 O16 1.339(14) .
O25 O36 1.487(17) .
O25 O26 1.500(14) .
O35 O36 0.803(13) .
O35 O16 1.593(16) .
O1W O2W 0.851(13) .
O3W O3W 1.677(19) 2_675
O17 N17 1.492(13) .
O17 N17 1.492(13) 5_566
O27 N17 1.381(17) .
N17 O17 1.492(13) 5_566
O4W O5W 0.99(3) 7_676
O5W O4W 0.99(3) 7_575
O5W O5W 1.27(7) 2_565
